data_7235565
loop_
_publ_author_name
'Ahmad, Imran'
'Pathak, Vinay'
'Vasudev, Prema G.'
'Maurya, Hardesh K.'
'Gupta, Atul'

_publ_section_title
;
 Borontribromide-mediated C--C bond formation in cyclic ketones: a
 transition metal free approach
;
_journal_issue 47
_journal_name_full 'RSC Advances'
_journal_page_first 24619
_journal_paper_doi 10.1039/c4ra01745e
_journal_volume 4
_journal_year 2014
_chemical_formula_moiety 'C20 H18 O'
_chemical_formula_sum 'C20 H18 O'
_chemical_formula_weight 274.34
_space_group_IT_number 2
_space_group_name_Hall '-P 1'
_space_group_name_H-M_alt 'P -1'
_symmetry_cell_setting triclinic
_symmetry_space_group_name_H-M 'P -1'
_atom_sites_solution_hydrogens geom
_atom_sites_solution_primary direct
_atom_sites_solution_secondary difmap
_audit_creation_method SHELXL-97
_cell_angle_alpha 109.057(7)
_cell_angle_beta 102.134(7)
_cell_angle_gamma 92.430(7)
_cell_formula_units_Z 2
_cell_length_a 7.952(3)
_cell_length_b 9.721(4)
_cell_length_c 9.932(4)
_cell_measurement_temperature 293(2)
_cell_volume 704.3(5)
_computing_cell_refinement 'BRUKER SMART'
_computing_data_collection 'BRUKER SMART'
_computing_data_reduction 'BRUKER SAINT'
_computing_structure_refinement 'SHELXL-97 (Sheldrick, 1997)'
_computing_structure_solution 'SHELXS-97 (Sheldrick, 1990)'
_diffrn_ambient_temperature 293(2)
_diffrn_measured_fraction_theta_full 0.987
_diffrn_measured_fraction_theta_max 0.987
_diffrn_measurement_device_type 'BRUKER AXS SMART APEX CCD with Mo source'
_diffrn_measurement_method 'phi and omega scans'
_diffrn_radiation_monochromator graphite
_diffrn_radiation_source 'fine-focus sealed tube'
_diffrn_radiation_type MoK\a
_diffrn_radiation_wavelength 0.71073
_diffrn_reflns_av_R_equivalents 0.0191
_diffrn_reflns_av_sigmaI/netI 0.0398
_diffrn_reflns_limit_h_max 9
_diffrn_reflns_limit_h_min -9
_diffrn_reflns_limit_k_max 7
_diffrn_reflns_limit_k_min -11
_diffrn_reflns_limit_l_max 11
_diffrn_reflns_limit_l_min -11
_diffrn_reflns_number 3617
_diffrn_reflns_theta_full 24.71
_diffrn_reflns_theta_max 24.71
_diffrn_reflns_theta_min 2.23
_exptl_absorpt_coefficient_mu 0.078
_exptl_crystal_colour Colourless
_exptl_crystal_density_diffrn 1.294
_exptl_crystal_density_method 'not measured'
_exptl_crystal_description Rectangular
_exptl_crystal_F_000 292
_exptl_crystal_size_max 0.4
_exptl_crystal_size_mid 0.2
_exptl_crystal_size_min 0.1
_refine_diff_density_max 0.382
_refine_diff_density_min -0.317
_refine_diff_density_rms 0.076
_refine_ls_extinction_method none
_refine_ls_goodness_of_fit_ref 1.075
_refine_ls_hydrogen_treatment mixed
_refine_ls_matrix_type full
_refine_ls_number_parameters 238
_refine_ls_number_reflns 2382
_refine_ls_number_restraints 0
_refine_ls_restrained_S_all 1.075
_refine_ls_R_factor_all 0.0745
_refine_ls_R_factor_gt 0.0574
_refine_ls_shift/su_max 0.002
_refine_ls_shift/su_mean 0.000
_refine_ls_structure_factor_coef Fsqd
_refine_ls_weighting_details 'calc w=1/[\s^2^(Fo^2^)+(0.1047P)^2^+0.2098P] where P=(Fo^2^+2Fc^2^)/3'
_refine_ls_weighting_scheme calc
_refine_ls_wR_factor_gt 0.1522
_refine_ls_wR_factor_ref 0.1763
_reflns_number_gt 1866
_reflns_number_total 2382
_reflns_threshold_expression >2sigma(I)
_cod_data_source_file c4ra01745e2.cif
_cod_data_source_block mi113-6
_cod_depositor_comments
;
The following automatic conversions were performed:

data item '_symmetry_cell_setting' value 'Triclinic' was changed to
'triclinic' in accordance with the
/home/saulius/struct/COD-crude-data/automatic-downloads/DataCite-retrospective/RSC/depositions/lib/dictionaries/cif_core.dic
dictionary named 'cif_core.dic' version 2.4.2 last updated on
2011-04-26.

Automatic conversion script
Id: cif_fix_values 6909 2019-04-08 15:41:33Z antanas 
;
_cod_original_sg_symbol_H-M P-1
_cod_database_code 7235565

loop_
_symmetry_equiv_pos_as_xyz
'x, y, z'
'-x, -y, -z'

loop_
_atom_site_label
_atom_site_type_symbol
_atom_site_fract_x
_atom_site_fract_y
_atom_site_fract_z
_atom_site_U_iso_or_equiv
_atom_site_adp_type
_atom_site_occupancy
_atom_site_symmetry_multiplicity
_atom_site_calc_flag
_atom_site_refinement_flags
H2 H 0.384(3) 0.405(3) 0.315(3) 0.022(6) Uiso 1 1 d .
H20A H -0.342(3) 0.785(3) 0.521(3) 0.036(7) Uiso 1 1 d .
H10 H -0.408(3) 0.561(3) 0.132(3) 0.029(7) Uiso 1 1 d .
H4 H 0.013(3) 0.227(3) -0.068(3) 0.019(6) Uiso 1 1 d .
H18 H -0.656(3) 0.853(3) 0.327(3) 0.029(7) Uiso 1 1 d .
H16 H -0.448(3) 1.131(3) 0.160(3) 0.036(7) Uiso 1 1 d .
H20B H -0.432(3) 0.650(3) 0.371(3) 0.023(6) Uiso 1 1 d .
H9A H -0.258(3) 0.423(2) -0.066(2) 0.013(5) Uiso 1 1 d .
H9B H -0.319(3) 0.304(3) -0.005(3) 0.034(7) Uiso 1 1 d .
H17 H -0.695(3) 1.033(3) 0.208(3) 0.029(7) Uiso 1 1 d .
H3 H 0.301(3) 0.244(3) 0.076(3) 0.032(7) Uiso 1 1 d .
H12 H -0.082(3) 0.707(2) 0.481(2) 0.014(6) Uiso 1 1 d .
O1 O 0.0513(2) 0.87647(18) 0.35888(18) 0.0302(5) Uani 1 1 d .
C1 C 0.1558(3) 0.4997(3) 0.3192(3) 0.0231(6) Uani 1 1 d .
C11 C -0.1614(3) 0.5756(2) 0.2614(2) 0.0224(6) Uani 1 1 d .
C6 C -0.0117(3) 0.4930(2) 0.2321(2) 0.0215(5) Uani 1 1 d .
C5 C -0.0631(3) 0.3901(3) 0.0894(3) 0.0228(6) Uani 1 1 d .
C10 C -0.2949(3) 0.5209(3) 0.1428(3) 0.0251(6) Uani 1 1 d .
C19 C -0.3953(3) 0.8501(3) 0.3421(2) 0.0246(6) Uani 1 1 d .
C2 C 0.2643(3) 0.4006(3) 0.2546(3) 0.0259(6) Uani 1 1 d .
C14 C -0.2537(3) 0.9099(3) 0.3095(2) 0.0237(6) Uani 1 1 d .
C15 C -0.2677(3) 1.0177(3) 0.2430(3) 0.0278(6) Uani 1 1 d .
C17 C -0.5746(3) 1.0002(3) 0.2418(3) 0.0332(7) Uani 1 1 d .
C13 C -0.0993(3) 0.8412(3) 0.3549(2) 0.0246(6) Uani 1 1 d .
C20 C -0.3456(3) 0.7385(3) 0.4143(3) 0.0279(6) Uani 1 1 d .
C4 C 0.0475(3) 0.2949(3) 0.0280(3) 0.0255(6) Uani 1 1 d .
C9 C -0.2480(3) 0.3999(3) 0.0241(3) 0.0250(6) Uani 1 1 d .
C12 C -0.1622(3) 0.7090(3) 0.3922(3) 0.0244(6) Uani 1 1 d .
C18 C -0.5580(3) 0.8958(3) 0.3093(3) 0.0301(6) Uani 1 1 d .
C16 C -0.4324(3) 1.0600(3) 0.2097(3) 0.0318(6) Uani 1 1 d .
C3 C 0.2131(3) 0.3021(3) 0.1127(3) 0.0290(6) Uani 1 1 d .
C7 C 0.2209(3) 0.6038(3) 0.4736(3) 0.0281(6) Uani 1 1 d .
H7A H 0.3378 0.5893 0.5111 0.042 Uiso 1 1 calc R
H7B H 0.1486 0.5858 0.5338 0.042 Uiso 1 1 calc R
H7C H 0.2180 0.7028 0.4749 0.042 Uiso 1 1 calc R
C21 C -0.1166(4) 1.0836(3) 0.2067(3) 0.0362(7) Uani 1 1 d .
H21A H -0.0140 1.0430 0.2385 0.054 Uiso 1 1 calc R
H21B H -0.1002 1.1879 0.2557 0.054 Uiso 1 1 calc R
H21C H -0.1389 1.0621 0.1027 0.054 Uiso 1 1 calc R

loop_
_atom_site_aniso_label
_atom_site_aniso_U_11
_atom_site_aniso_U_22
_atom_site_aniso_U_33
_atom_site_aniso_U_23
_atom_site_aniso_U_13
_atom_site_aniso_U_12
O1 0.0223(10) 0.0323(10) 0.0343(10) 0.0070(8) 0.0095(8) 0.0047(7)
C1 0.0235(13) 0.0255(13) 0.0250(13) 0.0138(10) 0.0074(10) 0.0049(10)
C11 0.0245(12) 0.0245(13) 0.0215(12) 0.0109(10) 0.0075(10) 0.0040(10)
C6 0.0233(13) 0.0209(12) 0.0256(13) 0.0130(10) 0.0089(10) 0.0045(10)
C5 0.0263(13) 0.0223(12) 0.0233(12) 0.0120(10) 0.0067(10) 0.0034(10)
C10 0.0236(13) 0.0264(13) 0.0281(13) 0.0120(11) 0.0074(10) 0.0055(10)
C19 0.0224(13) 0.0258(13) 0.0222(12) 0.0034(10) 0.0061(10) 0.0026(10)
C2 0.0223(13) 0.0296(14) 0.0318(14) 0.0176(11) 0.0070(11) 0.0072(10)
C14 0.0268(13) 0.0230(12) 0.0174(12) 0.0007(10) 0.0068(10) 0.0050(10)
C15 0.0346(14) 0.0218(13) 0.0237(13) 0.0029(10) 0.0077(11) 0.0048(11)
C17 0.0288(15) 0.0348(15) 0.0282(14) 0.0022(12) 0.0023(11) 0.0123(12)
C13 0.0243(13) 0.0275(13) 0.0197(12) 0.0034(10) 0.0078(10) 0.0042(10)
C20 0.0268(14) 0.0310(14) 0.0303(15) 0.0120(12) 0.0126(11) 0.0082(12)
C4 0.0309(14) 0.0240(13) 0.0252(13) 0.0107(11) 0.0098(11) 0.0068(11)
C9 0.0254(13) 0.0256(13) 0.0236(13) 0.0097(11) 0.0032(10) 0.0032(11)
C12 0.0220(13) 0.0293(13) 0.0224(13) 0.0093(10) 0.0049(10) 0.0062(10)
C18 0.0243(14) 0.0334(15) 0.0292(14) 0.0044(11) 0.0092(11) 0.0053(11)
C16 0.0408(16) 0.0254(14) 0.0278(14) 0.0079(11) 0.0056(12) 0.0120(12)
C3 0.0326(14) 0.0293(14) 0.0333(14) 0.0159(12) 0.0152(12) 0.0135(12)
C7 0.0243(13) 0.0347(14) 0.0276(14) 0.0143(11) 0.0047(10) 0.0065(11)
C21 0.0449(17) 0.0262(14) 0.0415(16) 0.0128(12) 0.0170(13) 0.0054(12)

loop_
_atom_type_symbol
_atom_type_description
_atom_type_scat_dispersion_real
_atom_type_scat_dispersion_imag
_atom_type_scat_source
C C 0.0033 0.0016 'International Tables Vol C Tables 4.2.6.8 and 6.1.1.4'
H H 0.0000 0.0000 'International Tables Vol C Tables 4.2.6.8 and 6.1.1.4'
O O 0.0106 0.0060 'International Tables Vol C Tables 4.2.6.8 and 6.1.1.4'

loop_
_geom_angle_atom_site_label_1
_geom_angle_atom_site_label_2
_geom_angle_atom_site_label_3
_geom_angle
C2 C1 C6 116.6(2)
C2 C1 C7 119.5(2)
C6 C1 C7 123.9(2)
C10 C11 C6 108.4(2)
C10 C11 C12 124.2(2)
C6 C11 C12 127.1(2)
C5 C6 C1 120.0(2)
C5 C6 C11 107.5(2)
C1 C6 C11 132.4(2)
C4 C5 C6 122.0(2)
C4 C5 C9 128.4(2)
C6 C5 C9 109.5(2)
C11 C10 C9 111.8(2)
C11 C10 H10 124.2(14)
C9 C10 H10 123.9(14)
C14 C19 C18 120.6(2)
C14 C19 C20 111.6(2)
C18 C19 C20 127.9(2)
C3 C2 C1 122.7(2)
C3 C2 H2 119.9(13)
C1 C2 H2 117.5(13)
C19 C14 C15 122.0(2)
C19 C14 C13 109.0(2)
C15 C14 C13 129.0(2)
C16 C15 C14 116.2(2)
C16 C15 C21 120.9(2)
C14 C15 C21 122.9(2)
C18 C17 C16 121.0(2)
C18 C17 H17 121.5(14)
C16 C17 H17 117.4(14)
O1 C13 C14 127.9(2)
O1 C13 C12 124.5(2)
C14 C13 C12 107.5(2)
C19 C20 C12 104.66(19)
C19 C20 H20A 107.3(15)
C12 C20 H20A 110.3(15)
C19 C20 H20B 110.7(14)
C12 C20 H20B 113.7(14)
H20A C20 H20B 110(2)
C5 C4 C3 118.1(2)
C5 C4 H4 121.4(14)
C3 C4 H4 120.5(14)
C10 C9 C5 102.8(2)
C10 C9 H9A 112.0(12)
C5 C9 H9A 110.6(12)
C10 C9 H9B 115.1(15)
C5 C9 H9B 110.8(15)
H9A C9 H9B 105.7(19)
C11 C12 C13 105.72(19)
C11 C12 C20 113.6(2)
C13 C12 C20 103.69(19)
C11 C12 H12 111.7(13)
C13 C12 H12 108.6(13)
C20 C12 H12 112.9(12)
C17 C18 C19 118.2(2)
C17 C18 H18 120.6(16)
C19 C18 H18 121.1(16)
C17 C16 C15 122.0(2)
C17 C16 H16 119.5(16)
C15 C16 H16 118.5(16)
C2 C3 C4 120.5(2)
C2 C3 H3 116.4(15)
C4 C3 H3 123.1(15)
C1 C7 H7A 109.5
C1 C7 H7B 109.5
H7A C7 H7B 109.5
C1 C7 H7C 109.5
H7A C7 H7C 109.5
H7B C7 H7C 109.5
C15 C21 H21A 109.5
C15 C21 H21B 109.5
H21A C21 H21B 109.5
C15 C21 H21C 109.5
H21A C21 H21C 109.5
H21B C21 H21C 109.5

loop_
_geom_bond_atom_site_label_1
_geom_bond_atom_site_label_2
_geom_bond_distance
O1 C13 1.220(3)
C1 C2 1.408(3)
C1 C6 1.413(3)
C1 C7 1.501(3)
C11 C10 1.347(3)
C11 C6 1.490(3)
C11 C12 1.508(3)
C6 C5 1.404(3)
C5 C4 1.389(3)
C5 C9 1.498(3)
C10 C9 1.493(3)
C10 H10 1.00(2)
C19 C14 1.390(3)
C19 C18 1.393(3)
C19 C20 1.508(3)
C2 C3 1.383(4)
C2 H2 1.00(2)
C14 C15 1.406(3)
C14 C13 1.480(3)
C15 C16 1.395(4)
C15 C21 1.501(4)
C17 C18 1.384(4)
C17 C16 1.391(4)
C17 H17 1.04(3)
C13 C12 1.541(3)
C20 C12 1.545(3)
C20 H20A 1.00(3)
C20 H20B 0.99(3)
C4 C3 1.391(3)
C4 H4 0.94(2)
C9 H9A 0.99(2)
C9 H9B 0.99(3)
C12 H12 0.98(2)
C18 H18 0.95(3)
C16 H16 0.97(3)
C3 H3 0.97(3)
C7 H7A 0.9600
C7 H7B 0.9600
C7 H7C 0.9600
C21 H21A 0.9600
C21 H21B 0.9600
C21 H21C 0.9600

loop_
_geom_torsion_atom_site_label_1
_geom_torsion_atom_site_label_2
_geom_torsion_atom_site_label_3
_geom_torsion_atom_site_label_4
_geom_torsion
C2 C1 C6 C5 0.6(3)
C7 C1 C6 C5 -178.7(2)
C2 C1 C6 C11 178.7(2)
C7 C1 C6 C11 -0.7(4)
C10 C11 C6 C5 1.4(3)
C12 C11 C6 C5 -172.0(2)
C10 C11 C6 C1 -176.8(2)
C12 C11 C6 C1 9.7(4)
C1 C6 C5 C4 -1.5(3)
C11 C6 C5 C4 -180.0(2)
C1 C6 C5 C9 176.9(2)
C11 C6 C5 C9 -1.6(2)
C6 C11 C10 C9 -0.7(3)
C12 C11 C10 C9 173.0(2)
C6 C1 C2 C3 0.9(3)
C7 C1 C2 C3 -179.7(2)
C18 C19 C14 C15 0.1(4)
C20 C19 C14 C15 -179.3(2)
C18 C19 C14 C13 -179.6(2)
C20 C19 C14 C13 1.0(3)
C19 C14 C15 C16 -0.9(3)
C13 C14 C15 C16 178.8(2)
C19 C14 C15 C21 -179.9(2)
C13 C14 C15 C21 -0.3(4)
C19 C14 C13 O1 -171.1(2)
C15 C14 C13 O1 9.2(4)
C19 C14 C13 C12 11.1(3)
C15 C14 C13 C12 -168.6(2)
C14 C19 C20 C12 -12.4(3)
C18 C19 C20 C12 168.2(2)
C6 C5 C4 C3 0.8(3)
C9 C5 C4 C3 -177.2(2)
C11 C10 C9 C5 -0.3(3)
C4 C5 C9 C10 179.4(2)
C6 C5 C9 C10 1.2(2)
C10 C11 C12 C13 -87.3(3)
C6 C11 C12 C13 85.2(3)
C10 C11 C12 C20 25.7(3)
C6 C11 C12 C20 -161.8(2)
O1 C13 C12 C11 -76.2(3)
C14 C13 C12 C11 101.7(2)
O1 C13 C12 C20 164.1(2)
C14 C13 C12 C20 -18.0(2)
C19 C20 C12 C11 -96.3(2)
C19 C20 C12 C13 17.9(2)
C16 C17 C18 C19 -1.1(4)
C14 C19 C18 C17 0.9(4)
C20 C19 C18 C17 -179.8(2)
C18 C17 C16 C15 0.3(4)
C14 C15 C16 C17 0.7(4)
C21 C15 C16 C17 179.8(2)
C1 C2 C3 C4 -1.6(4)
C5 C4 C3 C2 0.8(3)
